data_4349520
loop_
_publ_author_name
'Audran, G\'erard'
'Bagryanskaya, Elena'
'Bagryanskaya, Irina'
'Br\'emond, Paul'
'Edeleva, Mariya'
'Marque, Sylvain R. A.'
'Parkhomenko, Dmitriy'
'Tretyakov, Evgeny'
'Zhivetyeva, Svetlana'

_publ_section_title
;
 C--ON bond homolysis of alkoxyamines triggered by paramagnetic copper(ii)
 salts
;
_journal_issue 11
_journal_name_full 'Inorganic Chemistry Frontiers'
_journal_page_first 1464
_journal_paper_doi 10.1039/C6QI00277C
_journal_volume 3
_journal_year 2016
_chemical_formula_moiety 'C60 H76 Cu2 F24 N4 O16 P2'
_chemical_formula_sum 'C60 H76 Cu2 F24 N4 O16 P2'
_chemical_formula_weight 1754.27
_chemical_name_systematic
'[RS-Diethyl-(2,2-dimethyl-1-(tert-butyl-(1-(pyridine-4-yl)ethoxy)amino) propyl)phosphonate-N,O][SR-diethyl-(2,2-dimethyl-1-(tert-butyl-(1- (pyridine-4-yl)ethoxy)amino)propyl)phosphonate-N,O]bis[bis(1,1,1,5,5,5- hexafluoropentane-2,4-dionato)copper]'
_space_group_IT_number 14
_space_group_name_Hall '-P 2yn'
_space_group_name_H-M_alt 'P 1 21/n 1'
_symmetry_cell_setting monoclinic
_symmetry_space_group_name_H-M 'P 1 21/n 1'
_atom_sites_solution_hydrogens geom
_atom_sites_solution_primary direct
_atom_sites_solution_secondary difmap
_audit_creation_method SHELXL-97
_audit_update_record
;
2016-06-06 deposited with the CCDC.
2016-09-10 downloaded from the CCDC.
;
_cell_angle_alpha 90.00
_cell_angle_beta 97.214(3)
_cell_angle_gamma 90.00
_cell_formula_units_Z 2
_cell_length_a 13.1619(8)
_cell_length_b 16.2198(12)
_cell_length_c 18.9453(14)
_cell_measurement_reflns_used 9950
_cell_measurement_temperature 200(2)
_cell_measurement_theta_max 27.48
_cell_measurement_theta_min 2.39
_cell_volume 4012.5(5)
_computing_cell_refinement 'Bruker SAINT'
_computing_data_collection 'Bruker APEX2'
_computing_data_reduction 'Bruker SAINT'
_computing_molecular_graphics 'Bruker SHELXTL'
_computing_publication_material 'Bruker SHELXTL'
_computing_structure_refinement 'SHELXL-97 (Sheldrick, 2008)'
_computing_structure_solution 'SHELXS-97 (Sheldrick, 2008)'
_diffrn_ambient_temperature 200(2)
_diffrn_measured_fraction_theta_full 0.992
_diffrn_measured_fraction_theta_max 0.992
_diffrn_measurement_device_type 'Bruker APEX-II CCD'
_diffrn_measurement_method '\f and \w scans'
_diffrn_radiation_monochromator graphite
_diffrn_radiation_source 'sealed tube'
_diffrn_radiation_type MoK\a
_diffrn_radiation_wavelength 0.71073
_diffrn_reflns_av_R_equivalents 0.0455
_diffrn_reflns_av_sigmaI/netI 0.0331
_diffrn_reflns_limit_h_max 16
_diffrn_reflns_limit_h_min -16
_diffrn_reflns_limit_k_max 20
_diffrn_reflns_limit_k_min -20
_diffrn_reflns_limit_l_max 24
_diffrn_reflns_limit_l_min -24
_diffrn_reflns_number 55375
_diffrn_reflns_theta_full 27.36
_diffrn_reflns_theta_max 27.36
_diffrn_reflns_theta_min 1.78
_diffrn_standards_number 0
_exptl_absorpt_coefficient_mu 0.685
_exptl_absorpt_correction_T_max 0.7456
_exptl_absorpt_correction_T_min 0.5642
_exptl_absorpt_correction_type multi-scan
_exptl_absorpt_process_details SADABS
_exptl_crystal_colour green
_exptl_crystal_density_diffrn 1.452
_exptl_crystal_density_method 'not measured'
_exptl_crystal_description prism
_exptl_crystal_F_000 1792
_exptl_crystal_size_max 0.40
_exptl_crystal_size_mid 0.40
_exptl_crystal_size_min 0.40
_refine_diff_density_max 0.629
_refine_diff_density_min -0.948
_refine_diff_density_rms 0.116
_refine_ls_extinction_method none
_refine_ls_goodness_of_fit_ref 1.056
_refine_ls_hydrogen_treatment constr
_refine_ls_matrix_type full
_refine_ls_number_parameters 520
_refine_ls_number_reflns 8989
_refine_ls_number_restraints 0
_refine_ls_restrained_S_all 1.056
_refine_ls_R_factor_all 0.0794
_refine_ls_R_factor_gt 0.0508
_refine_ls_shift/su_max 0.001
_refine_ls_shift/su_mean 0.000
_refine_ls_structure_factor_coef Fsqd
_refine_ls_weighting_details 'calc w=1/[\s^2^(Fo^2^)+(0.0745P)^2^+6.0543P] where P=(Fo^2^+2Fc^2^)/3'
_refine_ls_weighting_scheme calc
_refine_ls_wR_factor_gt 0.1296
_refine_ls_wR_factor_ref 0.1607
_reflns_number_gt 6670
_reflns_number_total 8989
_reflns_threshold_expression >2sigma(I)
_cod_data_source_file c6qi00277c2.cif
_cod_data_source_block RSSR_7
_cod_depositor_comments
;
The following automatic conversions were performed:

data item '_symmetry_cell_setting' value 'Monoclinic' was changed to
'monoclinic' in accordance with the
/home/saulius/struct/COD-crude-data/automatic-downloads/DataCite-retrospective/RSC/depositions/lib/dictionaries/cif_core.dic
dictionary named 'cif_core.dic' version 2.4.2 last updated on
2011-04-26.

Automatic conversion script
Id: cif_fix_values 6909 2019-04-08 15:41:33Z antanas 
;
_cod_original_sg_symbol_H-M 'P2(1)/n  '
_cod_database_code 4349520

loop_
_symmetry_equiv_pos_as_xyz
'x, y, z'
'-x+1/2, y+1/2, -z+1/2'
'-x, -y, -z'
'x-1/2, -y-1/2, z-1/2'

loop_
_atom_site_label
_atom_site_type_symbol
_atom_site_fract_x
_atom_site_fract_y
_atom_site_fract_z
_atom_site_U_iso_or_equiv
_atom_site_adp_type
_atom_site_occupancy
_atom_site_symmetry_multiplicity
_atom_site_calc_flag
_atom_site_refinement_flags
_atom_site_disorder_assembly
_atom_site_disorder_group
Cu1 Cu 0.16540(3) 0.80410(2) 0.106000(19) 0.02922(12) Uani 1 1 d . . .
P1 P 0.31873(6) 0.83098(5) -0.04442(4) 0.02868(18) Uani 1 1 d . . .
C1 C 0.3677(3) 0.9267(2) -0.21740(18) 0.0430(8) Uani 1 1 d . . .
H10A H 0.3995 0.9491 -0.2561 0.064 Uiso 1 1 calc R . .
H10B H 0.4192 0.9038 -0.1825 0.064 Uiso 1 1 calc R . .
H10C H 0.3317 0.9696 -0.1960 0.064 Uiso 1 1 calc R . .
C2 C 0.2101(3) 0.8956(2) -0.30179(17) 0.0440(8) Uani 1 1 d . . .
H10D H 0.2429 0.9216 -0.3384 0.066 Uiso 1 1 calc R . .
H10E H 0.1705 0.9357 -0.2798 0.066 Uiso 1 1 calc R . .
H10F H 0.1658 0.8525 -0.3223 0.066 Uiso 1 1 calc R . .
F3 F 0.48911(17) 0.89306(18) 0.21077(15) 0.0721(8) Uani 1 1 d . . .
F4 F 0.44217(19) 0.93293(16) 0.30878(11) 0.0630(7) Uani 1 1 d . . .
F5 F 0.3917(2) 0.99814(15) 0.21331(16) 0.0739(8) Uani 1 1 d . . .
F6 F 0.2645(3) 0.48968(16) 0.1033(2) 0.1026(12) Uani 1 1 d . . .
F8 F 0.3843(2) 0.58093(16) 0.11790(17) 0.0737(8) Uani 1 1 d . . .
F7 F 0.2994(2) 0.5515(2) 0.20315(16) 0.0879(9) Uani 1 1 d . . .
F9 F -0.0941(2) 0.56109(18) 0.05285(19) 0.0897(10) Uani 1 1 d . . .
F10 F -0.0696(2) 0.6236(2) -0.04303(13) 0.0948(12) Uani 1 1 d . . .
F11 F -0.14527(18) 0.68370(18) 0.03596(15) 0.0704(7) Uani 1 1 d . . .
C3 C 0.3439(4) 0.6311(3) -0.0734(3) 0.0745(14) Uani 1 1 d . . .
H10G H 0.4104 0.6355 -0.0889 0.112 Uiso 1 1 calc R . .
H10H H 0.3235 0.5742 -0.0739 0.112 Uiso 1 1 calc R . .
H10I H 0.3465 0.6525 -0.0260 0.112 Uiso 1 1 calc R . .
O1 O 0.23021(16) 0.83454(13) -0.00236(11) 0.0321(5) Uani 1 1 d . . .
O2 O 0.36527(17) 0.91910(14) -0.05705(12) 0.0371(5) Uani 1 1 d . . .
O4 O 0.18352(15) 0.88670(12) -0.15713(11) 0.0280(4) Uani 1 1 d . . .
O6 O 0.12595(17) 0.76507(15) 0.22019(12) 0.0396(5) Uani 1 1 d . . .
O5 O 0.28223(16) 0.86670(13) 0.15718(10) 0.0314(4) Uani 1 1 d . . .
O7 O 0.04456(16) 0.74269(14) 0.05985(11) 0.0352(5) Uani 1 1 d . . .
O8 O 0.24993(17) 0.70210(13) 0.11525(12) 0.0352(5) Uani 1 1 d . . .
C4 C 0.3509(3) 0.7923(2) -0.28191(19) 0.0476(9) Uani 1 1 d . . .
H10J H 0.3861 0.8175 -0.3177 0.071 Uiso 1 1 calc R . .
H10K H 0.3037 0.7518 -0.3036 0.071 Uiso 1 1 calc R . .
H10L H 0.3997 0.7661 -0.2471 0.071 Uiso 1 1 calc R . .
N2 N 0.07658(19) 0.90524(15) 0.10660(13) 0.0302(5) Uani 1 1 d . . .
O3 O 0.41703(19) 0.78373(17) -0.00911(13) 0.0467(6) Uani 1 1 d . . .
C5 C 0.4674(3) 0.8040(3) 0.06181(19) 0.0504(10) Uani 1 1 d . . .
H1 H 0.4391 0.8348 0.0959 0.061 Uiso 1 1 calc R . .
C6 C 0.5714(4) 0.7673(4) 0.0704(3) 0.0747(14) Uani 1 1 d . . .
H4 H 0.6064 0.7817 0.1162 0.112 Uiso 1 1 calc R . .
H3 H 0.6090 0.7881 0.0339 0.112 Uiso 1 1 calc R . .
H2 H 0.5660 0.7084 0.0665 0.112 Uiso 1 1 calc R . .
C7 C 0.3140(3) 0.9966(2) -0.04441(18) 0.0441(8) Uani 1 1 d . . .
H10 H 0.2409 0.9874 -0.0462 0.053 Uiso 1 1 calc R . .
H6 H 0.3249 1.0361 -0.0812 0.053 Uiso 1 1 calc R . .
C8 C 0.3563(3) 1.0306(3) 0.0280(2) 0.0535(10) Uani 1 1 d . . .
H9 H 0.3458 0.9912 0.0642 0.080 Uiso 1 1 calc R . .
H7 H 0.3217 1.0810 0.0365 0.080 Uiso 1 1 calc R . .
H8 H 0.4283 1.0411 0.0291 0.080 Uiso 1 1 calc R . .
C9 C 0.3018(2) 0.77414(18) -0.13026(15) 0.0284(6) Uani 1 1 d . . .
H24 H 0.3701 0.7713 -0.1456 0.034 Uiso 1 1 calc R . .
N1 N 0.23599(19) 0.81822(15) -0.18873(13) 0.0275(5) Uani 1 1 d . . .
C10 C 0.2918(3) 0.8587(2) -0.24556(16) 0.0345(7) Uani 1 1 d . . .
C11 C 0.0773(2) 0.86716(18) -0.14843(17) 0.0316(6) Uani 1 1 d . . .
H19 H 0.0762 0.8288 -0.1085 0.038 Uiso 1 1 calc R . .
C12 C 0.0295(2) 0.94876(19) -0.13020(16) 0.0312(6) Uani 1 1 d . . .
C13 C -0.0617(3) 0.9755(2) 0.15342(19) 0.0391(7) Uani 1 1 d . . .
H11B H -0.1216 0.9711 0.1770 0.080 Uiso 1 1 d . . .
C14 C -0.0083(3) 0.9047(2) 0.14012(19) 0.0404(8) Uani 1 1 d . . .
H15 H -0.0320 0.8544 0.1550 0.048 Uiso 1 1 calc R . .
C15 C 0.1872(2) 0.7798(2) 0.27394(17) 0.0342(7) Uani 1 1 d . A .
C16 C 0.2778(2) 0.8293(2) 0.28018(17) 0.0356(7) Uani 1 1 d . . .
H11 H 0.3145 0.8357 0.3251 0.043 Uiso 1 1 calc R . .
C17 C 0.3137(2) 0.86808(18) 0.22344(16) 0.0284(6) Uani 1 1 d . . .
C18 C 0.4098(3) 0.9235(2) 0.23966(17) 0.0380(7) Uani 1 1 d . . .
C19 C 0.1620(4) 0.7395(3) 0.3438(2) 0.0671(13) Uani 1 1 d . . .
F17A F 0.0831(8) 0.7020(12) 0.3429(7) 0.091(6) Uani 0.452(19) 1 d P A 1
F17B F 0.2406(11) 0.6868(17) 0.3676(14) 0.181(11) Uani 0.452(19) 1 d P A 1
F17C F 0.163(2) 0.7957(10) 0.3960(6) 0.140(9) Uani 0.452(19) 1 d P A 1
F17D F 0.2299(9) 0.7396(10) 0.3956(4) 0.095(5) Uani 0.548(19) 1 d P A 2
F17E F 0.1198(17) 0.6685(10) 0.3313(7) 0.150(8) Uani 0.548(19) 1 d P A 2
F17F F 0.0804(12) 0.7854(11) 0.3652(7) 0.139(6) Uani 0.548(19) 1 d P A 2
C20 C 0.0367(2) 0.6652(2) 0.06045(15) 0.0333(7) Uani 1 1 d . . .
C21 C 0.1109(3) 0.6082(2) 0.08526(18) 0.0391(7) Uani 1 1 d . . .
H14 H 0.0930 0.5528 0.0860 0.047 Uiso 1 1 calc R . .
C22 C 0.2124(3) 0.63096(19) 0.10947(16) 0.0343(7) Uani 1 1 d . . .
C23 C 0.2909(3) 0.5620(2) 0.1323(2) 0.0501(9) Uani 1 1 d . . .
C24 C -0.0691(3) 0.6333(3) 0.0257(2) 0.0475(9) Uani 1 1 d . . .
C25 C 0.0549(3) 1.0512(2) 0.0919(2) 0.0439(8) Uani 1 1 d . . .
H25B H 0.0784 1.1033 0.0769 0.080 Uiso 1 1 d . . .
C26 C 0.1059(3) 0.9784(2) 0.0825(2) 0.0443(8) Uani 1 1 d . . .
H17 H 0.1632 0.9800 0.0584 0.053 Uiso 1 1 calc R . .
C27 C 0.0142(3) 0.8309(2) -0.2147(2) 0.0490(9) Uani 1 1 d . . .
H20 H -0.0514 0.8136 -0.2030 0.074 Uiso 1 1 calc R . .
H21 H 0.0497 0.7843 -0.2312 0.074 Uiso 1 1 calc R . .
H22 H 0.0049 0.8720 -0.2514 0.074 Uiso 1 1 calc R . .
C28 C 0.2658(3) 0.68087(19) -0.12389(18) 0.0392(7) Uani 1 1 d . . .
C29 C 0.2565(4) 0.6397(2) -0.1978(2) 0.0554(10) Uani 1 1 d . . .
H25 H 0.2311 0.5846 -0.1946 0.083 Uiso 1 1 calc R . .
H27 H 0.3226 0.6382 -0.2142 0.083 Uiso 1 1 calc R . .
H26 H 0.2100 0.6709 -0.2307 0.083 Uiso 1 1 calc R . .
C30 C 0.1597(3) 0.6731(2) -0.0982(2) 0.0547(10) Uani 1 1 d . . .
H29 H 0.1601 0.7014 -0.0536 0.082 Uiso 1 1 calc R . .
H30 H 0.1441 0.6159 -0.0920 0.082 Uiso 1 1 calc R . .
H31 H 0.1087 0.6971 -0.1328 0.082 Uiso 1 1 calc R . .

loop_
_atom_site_aniso_label
_atom_site_aniso_U_11
_atom_site_aniso_U_22
_atom_site_aniso_U_33
_atom_site_aniso_U_23
_atom_site_aniso_U_13
_atom_site_aniso_U_12
Cu1 0.0257(2) 0.0269(2) 0.0344(2) -0.00498(14) 0.00119(14) -0.00090(14)
P1 0.0310(4) 0.0296(4) 0.0255(3) -0.0046(3) 0.0037(3) 0.0020(3)
C1 0.0440(19) 0.048(2) 0.0392(17) 0.0005(15) 0.0121(15) -0.0125(16)
C2 0.059(2) 0.0398(19) 0.0327(16) 0.0043(14) 0.0053(15) 0.0043(16)
F3 0.0364(12) 0.097(2) 0.0851(18) -0.0402(15) 0.0175(12) -0.0239(12)
F4 0.0624(15) 0.0834(17) 0.0397(11) -0.0104(11) -0.0070(10) -0.0343(13)
F5 0.0701(17) 0.0451(14) 0.098(2) 0.0199(13) -0.0209(14) -0.0290(12)
F6 0.095(2) 0.0345(14) 0.165(3) -0.0176(17) -0.037(2) 0.0139(14)
F8 0.0557(15) 0.0606(16) 0.105(2) 0.0188(15) 0.0128(14) 0.0195(12)
F7 0.093(2) 0.093(2) 0.0731(18) 0.0427(16) -0.0059(15) 0.0159(17)
F9 0.0661(18) 0.0722(19) 0.125(3) 0.0142(17) -0.0106(17) -0.0420(15)
F10 0.0613(16) 0.179(3) 0.0434(13) -0.0428(17) 0.0028(12) -0.0391(19)
F11 0.0370(12) 0.090(2) 0.0826(18) -0.0247(15) -0.0003(12) -0.0077(12)
C3 0.091(4) 0.035(2) 0.091(3) 0.016(2) -0.015(3) 0.004(2)
O1 0.0374(12) 0.0302(11) 0.0296(10) -0.0028(8) 0.0076(9) 0.0000(9)
O2 0.0367(12) 0.0381(12) 0.0380(11) -0.0108(10) 0.0106(9) -0.0095(10)
O4 0.0256(10) 0.0230(10) 0.0358(11) -0.0068(8) 0.0058(8) 0.0014(8)
O6 0.0381(12) 0.0425(13) 0.0379(12) 0.0004(10) 0.0039(10) -0.0135(10)
O5 0.0325(11) 0.0334(11) 0.0277(10) -0.0007(8) 0.0013(8) -0.0068(9)
O7 0.0306(11) 0.0348(12) 0.0386(12) -0.0063(9) -0.0019(9) -0.0015(9)
O8 0.0331(12) 0.0283(11) 0.0439(12) -0.0009(9) 0.0040(9) -0.0025(9)
C4 0.059(2) 0.052(2) 0.0359(17) 0.0003(15) 0.0183(16) 0.0101(17)
N2 0.0280(13) 0.0291(13) 0.0344(13) -0.0028(10) 0.0073(10) 0.0009(10)
O3 0.0422(14) 0.0594(16) 0.0361(12) -0.0114(11) -0.0042(10) 0.0160(12)
C5 0.0374(19) 0.080(3) 0.0310(16) -0.0067(17) -0.0072(14) 0.0092(18)
C6 0.055(3) 0.095(4) 0.068(3) 0.006(3) -0.017(2) 0.021(3)
C7 0.062(2) 0.0289(17) 0.0429(18) -0.0065(14) 0.0143(17) -0.0064(15)
C8 0.054(2) 0.056(2) 0.053(2) -0.0226(19) 0.0146(18) -0.0189(19)
C9 0.0323(15) 0.0253(14) 0.0279(13) -0.0047(11) 0.0053(11) 0.0022(11)
N1 0.0291(12) 0.0251(12) 0.0292(12) -0.0023(9) 0.0075(10) 0.0047(9)
C10 0.0414(18) 0.0344(16) 0.0289(14) 0.0005(12) 0.0089(13) 0.0002(13)
C11 0.0255(14) 0.0264(15) 0.0436(17) -0.0039(12) 0.0069(12) 0.0002(11)
C12 0.0260(14) 0.0312(16) 0.0367(15) -0.0001(12) 0.0054(12) 0.0003(12)
C13 0.0357(17) 0.0342(17) 0.0514(19) 0.0043(14) 0.0212(15) 0.0009(13)
C14 0.0370(17) 0.0305(16) 0.057(2) 0.0044(15) 0.0184(15) 0.0007(13)
C15 0.0350(17) 0.0334(16) 0.0349(16) 0.0021(13) 0.0071(13) -0.0040(13)
C16 0.0368(17) 0.0369(17) 0.0318(15) 0.0012(13) -0.0005(13) -0.0062(13)
C17 0.0249(14) 0.0248(14) 0.0348(15) -0.0052(11) 0.0005(11) -0.0002(11)
C18 0.0362(17) 0.0398(18) 0.0366(16) -0.0019(14) -0.0007(13) -0.0081(14)
C19 0.065(3) 0.088(4) 0.048(2) 0.017(2) 0.005(2) -0.031(3)
F17A 0.050(5) 0.161(16) 0.060(6) 0.039(8) 0.005(3) -0.051(6)
F17B 0.103(9) 0.238(19) 0.214(18) 0.199(16) 0.067(11) 0.077(12)
F17C 0.24(2) 0.144(11) 0.050(6) -0.013(6) 0.061(10) -0.088(13)
F17D 0.077(6) 0.157(11) 0.044(4) 0.045(5) -0.021(4) -0.059(6)
F17E 0.27(2) 0.102(9) 0.072(6) 0.039(6) -0.013(9) -0.125(11)
F17F 0.134(10) 0.201(14) 0.098(8) 0.002(8) 0.077(8) 0.002(9)
C20 0.0357(16) 0.0382(17) 0.0260(14) -0.0071(12) 0.0041(12) -0.0105(13)
C21 0.0427(18) 0.0326(17) 0.0412(17) 0.0017(14) 0.0024(14) -0.0119(14)
C22 0.0421(18) 0.0278(15) 0.0330(15) 0.0005(12) 0.0041(13) -0.0041(13)
C23 0.052(2) 0.0318(18) 0.064(2) 0.0089(17) -0.0004(18) 0.0015(16)
C24 0.043(2) 0.057(2) 0.0429(19) -0.0098(17) 0.0041(15) -0.0151(17)
C25 0.0435(19) 0.0299(17) 0.064(2) 0.0040(15) 0.0275(17) 0.0012(14)
C26 0.0384(18) 0.0392(18) 0.061(2) 0.0055(16) 0.0301(17) 0.0019(14)
C27 0.0320(18) 0.047(2) 0.066(2) -0.0180(18) -0.0018(16) -0.0026(15)
C28 0.056(2) 0.0249(16) 0.0372(17) -0.0017(12) 0.0074(15) 0.0004(14)
C29 0.084(3) 0.0306(18) 0.053(2) -0.0135(16) 0.016(2) -0.0053(18)
C30 0.076(3) 0.0312(18) 0.061(2) -0.0056(17) 0.025(2) -0.0149(18)

loop_
_atom_type_symbol
_atom_type_description
_atom_type_scat_dispersion_real
_atom_type_scat_dispersion_imag
_atom_type_scat_source
C C 0.0033 0.0016 'International Tables Vol C Tables 4.2.6.8 and 6.1.1.4'
H H 0.0000 0.0000 'International Tables Vol C Tables 4.2.6.8 and 6.1.1.4'
N N 0.0061 0.0033 'International Tables Vol C Tables 4.2.6.8 and 6.1.1.4'
O O 0.0106 0.0060 'International Tables Vol C Tables 4.2.6.8 and 6.1.1.4'
F F 0.0171 0.0103 'International Tables Vol C Tables 4.2.6.8 and 6.1.1.4'
P P 0.1023 0.0942 'International Tables Vol C Tables 4.2.6.8 and 6.1.1.4'
Cu Cu 0.3201 1.2651 'International Tables Vol C Tables 4.2.6.8 and 6.1.1.4'

loop_
_geom_angle_atom_site_label_1
_geom_angle_atom_site_label_2
_geom_angle_atom_site_label_3
_geom_angle
_geom_angle_site_symmetry_1
_geom_angle_site_symmetry_3
O7 Cu1 O8 91.70(9) . .
O7 Cu1 O5 176.65(9) . .
O8 Cu1 O5 89.54(9) . .
O7 Cu1 N2 88.72(10) . .
O8 Cu1 N2 174.26(10) . .
O5 Cu1 N2 89.73(10) . .
O7 Cu1 O1 94.51(8) . .
O8 Cu1 O1 89.51(8) . .
O5 Cu1 O1 88.60(8) . .
N2 Cu1 O1 96.16(9) . .
O7 Cu1 O6 90.73(8) . .
O8 Cu1 O6 83.21(9) . .
O5 Cu1 O6 86.33(8) . .
N2 Cu1 O6 91.06(9) . .
O1 Cu1 O6 171.16(8) . .
O1 P1 O3 116.47(14) . .
O1 P1 O2 112.83(12) . .
O3 P1 O2 100.96(14) . .
O1 P1 C9 118.07(13) . .
O3 P1 C9 97.56(13) . .
O2 P1 C9 108.75(13) . .
C10 C1 H10A 109.5 . .
C10 C1 H10B 109.5 . .
H10A C1 H10B 109.5 . .
C10 C1 H10C 109.5 . .
H10A C1 H10C 109.5 . .
H10B C1 H10C 109.5 . .
C10 C2 H10D 109.5 . .
C10 C2 H10E 109.5 . .
H10D C2 H10E 109.5 . .
C10 C2 H10F 109.5 . .
H10D C2 H10F 109.5 . .
H10E C2 H10F 109.5 . .
C28 C3 H10G 109.5 . .
C28 C3 H10H 109.5 . .
H10G C3 H10H 109.5 . .
C28 C3 H10I 109.5 . .
H10G C3 H10I 109.5 . .
H10H C3 H10I 109.5 . .
P1 O1 Cu1 147.51(13) . .
C7 O2 P1 123.8(2) . .
C11 O4 N1 112.7(2) . .
C15 O6 Cu1 120.2(2) . .
C17 O5 Cu1 128.73(19) . .
C20 O7 Cu1 124.0(2) . .
C22 O8 Cu1 123.2(2) . .
C10 C4 H10J 109.5 . .
C10 C4 H10K 109.5 . .
H10J C4 H10K 109.5 . .
C10 C4 H10L 109.5 . .
H10J C4 H10L 109.5 . .
H10K C4 H10L 109.5 . .
C26 N2 C14 117.0(3) . .
C26 N2 Cu1 121.7(2) . .
C14 N2 Cu1 120.8(2) . .
C5 O3 P1 122.3(2) . .
O3 C5 C6 108.5(3) . .
O3 C5 H1 125.8 . .
C6 C5 H1 125.8 . .
C5 C6 H4 109.5 . .
C5 C6 H3 109.5 . .
H4 C6 H3 109.5 . .
C5 C6 H2 109.5 . .
H4 C6 H2 109.5 . .
H3 C6 H2 109.5 . .
O2 C7 C8 109.6(3) . .
O2 C7 H10 109.7 . .
C8 C7 H10 109.7 . .
O2 C7 H6 109.7 . .
C8 C7 H6 109.7 . .
H10 C7 H6 108.2 . .
C7 C8 H9 109.5 . .
C7 C8 H7 109.5 . .
H9 C8 H7 109.5 . .
C7 C8 H8 109.5 . .
H9 C8 H8 109.5 . .
H7 C8 H8 109.5 . .
N1 C9 C28 111.0(2) . .
N1 C9 P1 113.86(19) . .
C28 C9 P1 114.1(2) . .
N1 C9 H24 105.7 . .
C28 C9 H24 105.7 . .
P1 C9 H24 105.7 . .
O4 N1 C9 108.4(2) . .
O4 N1 C10 104.7(2) . .
C9 N1 C10 116.2(2) . .
N1 C10 C2 107.5(3) . .
N1 C10 C1 114.4(2) . .
C2 C10 C1 109.2(3) . .
N1 C10 C4 109.2(3) . .
C2 C10 C4 108.1(3) . .
C1 C10 C4 108.3(3) . .
O4 C11 C12 105.4(2) . .
O4 C11 C27 114.7(3) . .
C12 C11 C27 108.8(3) . .
O4 C11 H19 109.3 . .
C12 C11 H19 109.3 . .
C27 C11 H19 109.3 . .
C13 C12 C25 117.2(3) 3_575 3_575
C13 C12 C11 123.0(3) 3_575 .
C25 C12 C11 119.6(3) 3_575 .
C14 C13 C12 119.5(3) . 3_575
C14 C13 H11B 119.3(3) . .
C12 C13 H11B 121.1(3) 3_575 .
N2 C14 C13 123.2(3) . .
N2 C14 H15 118.4 . .
C13 C14 H15 118.4 . .
O6 C15 C16 128.7(3) . .
O6 C15 C19 115.7(3) . .
C16 C15 C19 115.6(3) . .
C17 C16 C15 123.7(3) . .
C17 C16 H11 118.1 . .
C15 C16 H11 118.1 . .
O5 C17 C16 131.3(3) . .
O5 C17 C18 111.2(3) . .
C16 C17 C18 117.4(3) . .
F5 C18 F3 107.3(3) . .
F5 C18 F4 106.6(3) . .
F3 C18 F4 106.0(3) . .
F5 C18 C17 110.7(3) . .
F3 C18 C17 111.4(3) . .
F4 C18 C17 114.4(3) . .
F17A C19 F17D 123.2(8) . .
F17A C19 F17E 36.2(10) . .
F17D C19 F17E 113.4(9) . .
F17A C19 F17C 106.5(10) . .
F17D C19 F17C 58.5(9) . .
F17E C19 F17C 135.0(9) . .
F17A C19 F17B 107.7(11) . .
F17D C19 F17B 45.9(11) . .
F17E C19 F17B 78.1(11) . .
F17C C19 F17B 104.0(12) . .
F17A C19 F17F 65.4(8) . .
F17D C19 F17F 105.7(8) . .
F17E C19 F17F 101.5(9) . .
F17C C19 F17F 50.8(9) . .
F17B C19 F17F 143.7(10) . .
F17A C19 C15 118.6(7) . .
F17D C19 C15 117.7(5) . .
F17E C19 C15 110.7(7) . .
F17C C19 C15 111.0(6) . .
F17B C19 C15 108.0(7) . .
F17F C19 C15 106.0(6) . .
O7 C20 C21 127.8(3) . .
O7 C20 C24 113.6(3) . .
C21 C20 C24 118.6(3) . .
C20 C21 C22 122.5(3) . .
C20 C21 H14 118.8 . .
C22 C21 H14 118.8 . .
O8 C22 C21 128.1(3) . .
O8 C22 C23 113.5(3) . .
C21 C22 C23 118.4(3) . .
F6 C23 F8 108.8(4) . .
F6 C23 F7 106.6(3) . .
F8 C23 F7 105.7(3) . .
F6 C23 C22 113.2(3) . .
F8 C23 C22 112.2(3) . .
F7 C23 C22 109.9(3) . .
F10 C24 F11 108.0(4) . .
F10 C24 F9 107.9(3) . .
F11 C24 F9 104.8(3) . .
F10 C24 C20 110.7(3) . .
F11 C24 C20 112.7(3) . .
F9 C24 C20 112.4(3) . .
C26 C25 C12 119.7(3) . 3_575
C26 C25 H25B 122.6(3) . .
C12 C25 H25B 117.4(3) 3_575 .
N2 C26 C25 123.2(3) . .
N2 C26 H17 118.4 . .
C25 C26 H17 118.4 . .
C11 C27 H20 109.5 . .
C11 C27 H21 109.5 . .
H20 C27 H21 109.5 . .
C11 C27 H22 109.5 . .
H20 C27 H22 109.5 . .
H21 C27 H22 109.5 . .
C30 C28 C3 108.7(3) . .
C30 C28 C29 106.3(3) . .
C3 C28 C29 107.9(3) . .
C30 C28 C9 113.1(3) . .
C3 C28 C9 111.2(3) . .
C29 C28 C9 109.4(3) . .
C28 C29 H25 109.5 . .
C28 C29 H27 109.5 . .
H25 C29 H27 109.5 . .
C28 C29 H26 109.5 . .
H25 C29 H26 109.5 . .
H27 C29 H26 109.5 . .
C28 C30 H29 109.5 . .
C28 C30 H30 109.5 . .
H29 C30 H30 109.5 . .
C28 C30 H31 109.5 . .
H29 C30 H31 109.5 . .
H30 C30 H31 109.5 . .

loop_
_geom_bond_atom_site_label_1
_geom_bond_atom_site_label_2
_geom_bond_distance
_geom_bond_site_symmetry_2
Cu1 O7 1.984(2) .
Cu1 O8 1.989(2) .
Cu1 O5 1.990(2) .
Cu1 N2 2.015(2) .
Cu1 O1 2.372(2) .
Cu1 O6 2.373(2) .
P1 O1 1.493(2) .
P1 O3 1.578(2) .
P1 O2 1.585(2) .
P1 C9 1.858(3) .
C1 C10 1.538(5) .
C1 H10A 0.9600 .
C1 H10B 0.9600 .
C1 H10C 0.9600 .
C2 C10 1.537(5) .
C2 H10D 0.9600 .
C2 H10E 0.9600 .
C2 H10F 0.9600 .
F3 C18 1.333(4) .
F4 C18 1.334(4) .
F5 C18 1.320(4) .
F6 C23 1.323(5) .
F8 C23 1.329(5) .
F7 C23 1.344(5) .
F9 C24 1.336(5) .
F10 C24 1.311(4) .
F11 C24 1.328(5) .
C3 C28 1.542(5) .
C3 H10G 0.9600 .
C3 H10H 0.9600 .
C3 H10I 0.9600 .
O2 C7 1.461(4) .
O4 C11 1.464(3) .
O4 N1 1.474(3) .
O6 C15 1.240(4) .
O5 C17 1.272(4) .
O7 C20 1.261(4) .
O8 C22 1.254(4) .
C4 C10 1.541(5) .
C4 H10J 0.9600 .
C4 H10K 0.9600 .
C4 H10L 0.9600 .
N2 C26 1.344(4) .
N2 C14 1.353(4) .
O3 C5 1.460(4) .
C5 C6 1.482(6) .
C5 H1 0.9300 .
C6 H4 0.9600 .
C6 H3 0.9600 .
C6 H2 0.9600 .
C7 C8 1.518(5) .
C7 H10 0.9700 .
C7 H6 0.9700 .
C8 H9 0.9600 .
C8 H7 0.9600 .
C8 H8 0.9600 .
C9 N1 1.499(4) .
C9 C28 1.595(4) .
C9 H24 0.9800 .
N1 C10 1.526(4) .
C11 C12 1.524(4) .
C11 C27 1.533(5) .
C11 H19 0.9800 .
C12 C13 1.389(4) 3_575
C12 C25 1.401(4) 3_575
C13 C14 1.386(5) .
C13 C12 1.389(4) 3_575
C13 H11B 0.958(3) .
C14 H15 0.9300 .
C15 C16 1.429(4) .
C15 C19 1.550(5) .
C16 C17 1.380(4) .
C16 H11 0.9300 .
C17 C18 1.551(4) .
C19 F17A 1.202(11) .
C19 F17D 1.242(8) .
C19 F17E 1.287(12) .
C19 F17C 1.344(12) .
C19 F17B 1.373(12) .
C19 F17F 1.407(11) .
C20 C21 1.384(5) .
C20 C24 1.552(5) .
C21 C22 1.406(5) .
C21 H14 0.9300 .
C22 C23 1.547(5) .
C25 C26 1.381(5) .
C25 C12 1.401(4) 3_575
C25 H25B 0.955(3) .
C26 H17 0.9300 .
C27 H20 0.9600 .
C27 H21 0.9600 .
C27 H22 0.9600 .
C28 C30 1.541(5) .
C28 C29 1.542(5) .
C29 H25 0.9600 .
C29 H27 0.9600 .
C29 H26 0.9600 .
C30 H29 0.9600 .
C30 H30 0.9600 .
C30 H31 0.9600 .

loop_
_geom_torsion_atom_site_label_1
_geom_torsion_atom_site_label_2
_geom_torsion_atom_site_label_3
_geom_torsion_atom_site_label_4
_geom_torsion
_geom_torsion_site_symmetry_1
_geom_torsion_site_symmetry_4
O3 P1 O1 Cu1 4.9(3) . .
O2 P1 O1 Cu1 -111.2(2) . .
C9 P1 O1 Cu1 120.5(2) . .
O7 Cu1 O1 P1 -126.1(2) . .
O8 Cu1 O1 P1 -34.4(2) . .
O5 Cu1 O1 P1 55.2(2) . .
N2 Cu1 O1 P1 144.7(2) . .
O6 Cu1 O1 P1 0.1(7) . .
O1 P1 O2 C7 -13.7(3) . .
O3 P1 O2 C7 -138.8(2) . .
C9 P1 O2 C7 119.3(2) . .
O7 Cu1 O6 C15 171.4(3) . .
O8 Cu1 O6 C15 79.8(3) . .
O5 Cu1 O6 C15 -10.2(3) . .
N2 Cu1 O6 C15 -99.8(3) . .
O1 Cu1 O6 C15 45.0(6) . .
O7 Cu1 O5 C17 34.9(17) . .
O8 Cu1 O5 C17 -76.9(3) . .
N2 Cu1 O5 C17 97.4(3) . .
O1 Cu1 O5 C17 -166.5(2) . .
O6 Cu1 O5 C17 6.3(2) . .
O8 Cu1 O7 C20 15.1(2) . .
O5 Cu1 O7 C20 -96.7(16) . .
N2 Cu1 O7 C20 -159.2(2) . .
O1 Cu1 O7 C20 104.7(2) . .
O6 Cu1 O7 C20 -68.1(2) . .
O7 Cu1 O8 C22 -16.6(2) . .
O5 Cu1 O8 C22 160.3(2) . .
N2 Cu1 O8 C22 77.6(10) . .
O1 Cu1 O8 C22 -111.1(2) . .
O6 Cu1 O8 C22 73.9(2) . .
O7 Cu1 N2 C26 -130.6(3) . .
O8 Cu1 N2 C26 135.1(9) . .
O5 Cu1 N2 C26 52.4(3) . .
O1 Cu1 N2 C26 -36.2(3) . .
O6 Cu1 N2 C26 138.7(3) . .
O7 Cu1 N2 C14 58.5(3) . .
O8 Cu1 N2 C14 -35.8(11) . .
O5 Cu1 N2 C14 -118.5(3) . .
O1 Cu1 N2 C14 152.9(3) . .
O6 Cu1 N2 C14 -32.2(3) . .
O1 P1 O3 C5 -54.1(3) . .
O2 P1 O3 C5 68.4(3) . .
C9 P1 O3 C5 179.2(3) . .
P1 O3 C5 C6 -163.4(3) . .
P1 O2 C7 C8 98.0(3) . .
O1 P1 C9 N1 73.3(2) . .
O3 P1 C9 N1 -161.2(2) . .
O2 P1 C9 N1 -56.9(2) . .
O1 P1 C9 C28 -55.5(3) . .
O3 P1 C9 C28 69.9(2) . .
O2 P1 C9 C28 174.3(2) . .
C11 O4 N1 C9 -100.8(3) . .
C11 O4 N1 C10 134.6(2) . .
C28 C9 N1 O4 117.7(2) . .
P1 C9 N1 O4 -12.7(3) . .
C28 C9 N1 C10 -124.8(3) . .
P1 C9 N1 C10 104.8(2) . .
O4 N1 C10 C2 -63.6(3) . .
C9 N1 C10 C2 176.9(2) . .
O4 N1 C10 C1 57.8(3) . .
C9 N1 C10 C1 -61.8(3) . .
O4 N1 C10 C4 179.4(2) . .
C9 N1 C10 C4 59.8(3) . .
N1 O4 C11 C12 -168.7(2) . .
N1 O4 C11 C27 -49.0(3) . .
O4 C11 C12 C13 29.2(4) . 3_575
C27 C11 C12 C13 -94.3(4) . 3_575
O4 C11 C12 C25 -154.8(3) . 3_575
C27 C11 C12 C25 81.8(4) . 3_575
C26 N2 C14 C13 -3.3(5) . .
Cu1 N2 C14 C13 168.0(3) . .
C12 C13 C14 N2 1.6(6) 3_575 .
Cu1 O6 C15 C16 9.9(5) . .
Cu1 O6 C15 C19 -170.5(3) . .
O6 C15 C16 C17 -2.2(6) . .
C19 C15 C16 C17 178.2(4) . .
Cu1 O5 C17 C16 -1.2(5) . .
Cu1 O5 C17 C18 178.17(19) . .
C15 C16 C17 O5 -3.9(6) . .
C15 C16 C17 C18 176.7(3) . .
O5 C17 C18 F5 54.5(4) . .
C16 C17 C18 F5 -126.0(3) . .
O5 C17 C18 F3 -64.8(4) . .
C16 C17 C18 F3 114.7(3) . .
O5 C17 C18 F4 175.0(3) . .
C16 C17 C18 F4 -5.5(4) . .
O6 C15 C19 F17A -4.8(13) . .
C16 C15 C19 F17A 174.8(11) . .
O6 C15 C19 F17D 166.9(11) . .
C16 C15 C19 F17D -13.4(12) . .
O6 C15 C19 F17E 34.2(13) . .
C16 C15 C19 F17E -146.2(13) . .
O6 C15 C19 F17C -128.6(15) . .
C16 C15 C19 F17C 51.0(16) . .
O6 C15 C19 F17B 117.9(16) . .
C16 C15 C19 F17B -62.4(17) . .
O6 C15 C19 F17F -75.1(11) . .
C16 C15 C19 F17F 104.5(10) . .
Cu1 O7 C20 C21 -7.4(4) . .
Cu1 O7 C20 C24 175.4(2) . .
O7 C20 C21 C22 -5.1(5) . .
C24 C20 C21 C22 172.0(3) . .
Cu1 O8 C22 C21 10.8(5) . .
Cu1 O8 C22 C23 -169.4(2) . .
C20 C21 C22 O8 3.1(6) . .
C20 C21 C22 C23 -176.7(3) . .
O8 C22 C23 F6 -156.8(4) . .
C21 C22 C23 F6 23.0(5) . .
O8 C22 C23 F8 -33.2(5) . .
C21 C22 C23 F8 146.6(3) . .
O8 C22 C23 F7 84.1(4) . .
C21 C22 C23 F7 -96.1(4) . .
O7 C20 C24 F10 87.2(4) . .
C21 C20 C24 F10 -90.3(4) . .
O7 C20 C24 F11 -33.8(4) . .
C21 C20 C24 F11 148.6(3) . .
O7 C20 C24 F9 -152.0(3) . .
C21 C20 C24 F9 30.4(4) . .
C14 N2 C26 C25 1.3(6) . .
Cu1 N2 C26 C25 -169.9(3) . .
C12 C25 C26 N2 2.3(6) 3_575 .
N1 C9 C28 C30 -67.4(3) . .
P1 C9 C28 C30 62.9(3) . .
N1 C9 C28 C3 169.9(3) . .
P1 C9 C28 C3 -59.8(4) . .
N1 C9 C28 C29 50.8(4) . .
P1 C9 C28 C29 -178.9(3) . .
